data_7709053
loop_
_publ_author_name
'Li, Yun-Lan'
'Wang, Hai-Ling'
'Zhu, Zhong-Hong'
'Li, Juan'
'Zou, Hua-Hong'
'Peng, Jin-Mei'
'Liang, Fu-Pei'

_publ_section_title
;
 Truncation reaction regulates the out-to-in growth mechanism to decrypt
 the formation of brucite-like dysprosium clusters.
;
_journal_issue 1
_journal_name_full 'Dalton transactions (Cambridge, England : 2003)'
_journal_page_first 197
_journal_page_last 202
_journal_paper_doi 10.1039/d1dt03137f
_journal_volume 51
_journal_year 2021
_chemical_formula_moiety '2(C82 H116 Cl4 Dy6 N16 O22), 2(C H4 O), 4(C2 H3 N), 7(H2 O), 4(Cl)'
_chemical_formula_sum 'C174 H266 Cl12 Dy12 N36 O53'
_chemical_formula_weight 6085.61
_space_group_crystal_system monoclinic
_space_group_IT_number 14
_space_group_name_Hall '-P 2yn'
_space_group_name_H-M_alt 'P 1 21/n 1'
_atom_sites_solution_hydrogens mixed
_atom_sites_solution_primary dual
_audit_creation_date 2021-05-11
_audit_creation_method
;
Olex2 1.2-beta
(compiled 2018.05.29 svn.r3508 for OlexSys, GUI svn.r5506)
;
_audit_update_record
;
2021-06-21 deposited with the CCDC.	2021-11-25 downloaded from the CCDC.
;
_cell_angle_alpha 90
_cell_angle_beta 113.181(2)
_cell_angle_gamma 90
_cell_formula_units_Z 1
_cell_length_a 15.4667(3)
_cell_length_b 26.7576(4)
_cell_length_c 16.1721(4)
_cell_measurement_reflns_used 31294
_cell_measurement_temperature 100.00(10)
_cell_measurement_theta_max 30.5580
_cell_measurement_theta_min 2.3350
_cell_volume 6152.5(2)
_computing_cell_refinement 'CrysAlisPro 1.171.40.80a (Rigaku OD, 2020)'
_computing_data_collection 'CrysAlisPro 1.171.40.80a (Rigaku OD, 2020)'
_computing_data_reduction 'CrysAlisPro 1.171.40.80a (Rigaku OD, 2020)'
_computing_molecular_graphics 'Olex2 (Dolomanov et al., 2009)'
_computing_publication_material 'Olex2 (Dolomanov et al., 2009)'
_computing_structure_refinement 'ShelXL (Sheldrick, 2015)'
_computing_structure_solution 'XT (Sheldrick, 2015)'
_diffrn_ambient_environment N~2~
_diffrn_ambient_temperature 100.00(10)
_diffrn_detector 'Hybrid Pixel Array Detector'
_diffrn_detector_area_resol_mean 10.0000
_diffrn_detector_type HyPix
_diffrn_measured_fraction_theta_full 0.999
_diffrn_measured_fraction_theta_max 0.812
_diffrn_measurement_details
;
List of Runs (angles in degrees, time in seconds):

  # Type    Start    End  Width  t~exp~   \w     \q     \k     \f   Frames
#--------------------------------------------------------------------------
  1  \w    -31.00   4.00   0.50    6.00    --   10.14 -19.00 -60.00   70
  2  \w     -9.00  19.00   0.50    6.00    --   -9.28 -99.00 -90.00   56
  3  \w     12.00  60.00   0.50    6.00    --   10.14-117.00-147.00   96
  4  \w     35.00  60.00   0.50    6.00    --   10.14-161.00  61.00   50
  5  \w    -22.00  30.00   0.50    6.00    --   10.14 -99.00  60.00  104
  6  \w    -20.00  30.00   0.50    6.00    --   -9.28 -99.00  90.00  100
  7  \w    -70.00   3.00   0.50    6.00    --   10.14 -19.00 -90.00  146
;
_diffrn_measurement_device 'four-circle diffractometer'
_diffrn_measurement_device_type 'XtaLAB Synergy, Dualflex, HyPix'
_diffrn_measurement_method '\w scans'
_diffrn_orient_matrix_type 'CrysAlisPro convention (1999,Acta A55,543-557)'
_diffrn_orient_matrix_UB_11 0.0003307000
_diffrn_orient_matrix_UB_12 -0.0062237000
_diffrn_orient_matrix_UB_13 0.0427915000
_diffrn_orient_matrix_UB_21 -0.0077368000
_diffrn_orient_matrix_UB_22 -0.0254532000
_diffrn_orient_matrix_UB_23 -0.0130672000
_diffrn_orient_matrix_UB_31 0.0492517000
_diffrn_orient_matrix_UB_32 -0.0039655000
_diffrn_orient_matrix_UB_33 0.0166858000
_diffrn_radiation_monochromator mirror
_diffrn_radiation_probe x-ray
_diffrn_radiation_type MoK\a
_diffrn_radiation_wavelength 0.71073
_diffrn_reflns_av_R_equivalents 0.0364
_diffrn_reflns_av_unetI/netI 0.0389
_diffrn_reflns_Laue_measured_fraction_full 0.999
_diffrn_reflns_Laue_measured_fraction_max 0.812
_diffrn_reflns_limit_h_max 19
_diffrn_reflns_limit_h_min -21
_diffrn_reflns_limit_k_max 33
_diffrn_reflns_limit_k_min -36
_diffrn_reflns_limit_l_max 22
_diffrn_reflns_limit_l_min -19
_diffrn_reflns_number 53113
_diffrn_reflns_point_group_measured_fraction_full 0.999
_diffrn_reflns_point_group_measured_fraction_max 0.812
_diffrn_reflns_theta_full 25.242
_diffrn_reflns_theta_max 30.648
_diffrn_reflns_theta_min 2.090
_diffrn_source 'micro-focus sealed X-ray tube'
_diffrn_source_type 'PhotonJet (Mo) X-ray Source'
_exptl_absorpt_coefficient_mu 3.796
_exptl_absorpt_correction_T_max 1.00000
_exptl_absorpt_correction_T_min 0.59009
_exptl_absorpt_correction_type multi-scan
_exptl_absorpt_process_details
;
CrysAlisPro 1.171.40.80a (Rigaku Oxford Diffraction, 2020)
Empirical absorption correction using spherical harmonics,
 implemented in SCALE3 ABSPACK scaling algorithm.
;
_exptl_crystal_colour yellow
_exptl_crystal_density_diffrn 1.642
_exptl_crystal_description block
_exptl_crystal_F_000 2982
_exptl_crystal_size_max 0.32
_exptl_crystal_size_mid 0.21
_exptl_crystal_size_min 0.12
_refine_diff_density_max 1.681
_refine_diff_density_min -1.261
_refine_diff_density_rms 0.210
_refine_ls_extinction_method none
_refine_ls_goodness_of_fit_ref 1.055
_refine_ls_hydrogen_treatment mixed
_refine_ls_matrix_type full
_refine_ls_number_parameters 735
_refine_ls_number_reflns 15438
_refine_ls_number_restraints 1588
_refine_ls_restrained_S_all 1.036
_refine_ls_R_factor_all 0.0512
_refine_ls_R_factor_gt 0.0392
_refine_ls_shift/su_max 0.003
_refine_ls_shift/su_mean 0.000
_refine_ls_structure_factor_coef Fsqd
_refine_ls_weighting_details 'w=1/[\s^2^(Fo^2^)+(0.0728P)^2^+11.5859P] where P=(Fo^2^+2Fc^2^)/3'
_refine_ls_weighting_scheme calc
_refine_ls_wR_factor_gt 0.1133
_refine_ls_wR_factor_ref 0.1233
_reflns_Friedel_coverage 0.000
_reflns_number_gt 12744
_reflns_number_total 15438
_reflns_threshold_expression 'I > 2\s(I)'
_cod_data_source_file d1dt03137f2.cif
_cod_data_source_block 20201011-lfp-lj-4021
_cod_depositor_comments 'Adding full bibliography for 7709053--7709055.cif.'
_cod_database_code 7709053
_shelx_shelxl_version_number 2018/3
_shelx_space_group_comment
;
The symmetry employed for this shelxl refinement is uniquely defined
by the following loop, which should always be used as a source of
symmetry information in preference to the above space-group names.
They are only intended as comments.
;
_diffrn_oxdiff_digest_frames
;
01c09b0d4222403f8d46308d46235051b9000254f97
;
_reflns_odcompleteness_completeness 99.83
_reflns_odcompleteness_iscentric 1
_reflns_odcompleteness_theta 26.32
_olex2_refinement_description
;
1. Fixed Uiso
 At 1.2 times of:
  All C(H) groups, H3 of O3, H2 of O2, All C(H,H) groups, All C(H,H,H,H)
  groups, All N(H) groups
 At 1.5 times of:
  All C(H,H,H) groups, H8 of O8, H11 of O11, H12 of O12, All O(H,H) groups
2. Restrained distances
 O12-C46
 1.45 with sigma of 0.01
 O8-H8
 0.85 with sigma of 0.01
 O11-H11
 0.85 with sigma of 0.01
 C47-C38 = C41-C38
 1.46 with sigma of 0.01
 N10-C1AA = N9-C42
 1.15 with sigma of 0.01
 C45-C1AA = C43-C42
 1.46 with sigma of 0.01
 C33-H11
 1.971364 with sigma of 0.02
 Dy2-H8
 2.917456 with sigma of 0.02
 Dy3-H11
 3.120902 with sigma of 0.02
 C12-H8
 1.902208 with sigma of 0.02
3. Uiso/Uaniso restraints and constraints
All non-hydrogen atoms have similar U: within 2A with sigma of 0.01 and sigma
for terminal atoms of 0.02
All non-hydrogen atoms restrained to be isotropic: with sigma of 0.01 and sigma
for terminal atoms of 0.02
4. Rigid body (RIGU) restrains
 All non-hydrogen atoms
 with sigma for 1-2 distances of 0.01 and sigma for 1-3 distances of 0.01
5. Others
 Sof(N10)=Sof(C1AA)=Sof(C45)=Sof(H45A)=Sof(H45B)=Sof(H45C)=1-FVAR(1)
 Sof(N9)=Sof(C42)=Sof(C43)=Sof(H43A)=Sof(H43B)=Sof(H43C)=FVAR(1)
 Sof(H38C)=Sof(H38D)=Sof(C47)=Sof(H47A)=Sof(H47B)=Sof(H47C)=1-FVAR(2)
 Sof(H38A)=Sof(H38B)=Sof(C41)=Sof(H41A)=Sof(H41B)=Sof(H41C)=FVAR(2)
 Fixed Sof: O12(0.5) H12(0.5) O13(0.5) H13A(0.5) H13B(0.5) C46(0.5) H46A(0.5)
 H46B(0.5) H46C(0.5) O14(0.5) H14A(0.5) H14B(0.5) O15(0.25) H15A(0.25)
 H15B(0.25) O16(0.25) H16A(0.25) H16B(0.25) O17(0.25) H17A(0.25) H17B(0.25)
6.a Riding coordinates:
 O10(H10A,H10B), C41(H41A,H41B,H41C), C45(H45A,H45B,H45C), O13(H13A,H13B),
 C47(H47A,H47B,H47C), O14(H14A,H14B), O15(H15A,H15B), O16(H16A,H16B), O17(H17A,
 H17B)
6.b Ternary CH refined with riding coordinates:
 O2(H2), O3(H3), N6(H6)
6.c Secondary CH2 refined with riding coordinates:
 C18(H18A,H18B), C28(H28A,H28B), C38(H38A,H38B), C38(H38C,H38D), C40(H40A,H40B)
6.d Me refined with riding coordinates:
 C12(H12A,H12B,H12C), C27(H27A,H27B,H27C), C34(H34A,H34B,H34C), C39(H39A,H39B,
 H39C), C43(H43A,H43B,H43C)
6.e Aromatic/amide H refined with riding coordinates:
 N3(H3A), N5(H5), C1(H1), C8(H8A), C11(H11A), C14(H14), C16(H16), C19(H19),
 C20(H20), C22(H22), C23(H23), C24(H24), C29(H29), C30(H30), C31(H31), C35(H35)
6.f Idealised Me refined as rotating group:
 C32(H32A,H32B,H32C), C33(H33A,H33B,H33C), C36(H36A,H36B,H36C), C37(H37A,H37B,
 H37C), C46(H46A,H46B,H46C)
6.g Idealised tetrahedral OH refined as rotating group:
 O12(H12)
;
_olex2_submission_special_instructions 'No special instructions were received'
_oxdiff_exptl_absorpt_empirical_details
;
Empirical correction (ABSPACK) includes:
- Absorption correction using spherical harmonics
- Frame scaling
;
_oxdiff_exptl_absorpt_empirical_full_max 1.477
_oxdiff_exptl_absorpt_empirical_full_min 0.827

loop_
_space_group_symop_operation_xyz
'x, y, z'
'-x+1/2, y+1/2, -z+1/2'
'-x, -y, -z'
'x-1/2, -y-1/2, z-1/2'

loop_
_atom_site_label
_atom_site_type_symbol
_atom_site_fract_x
_atom_site_fract_y
_atom_site_fract_z
_atom_site_U_iso_or_equiv
_atom_site_adp_type
_atom_site_occupancy
_atom_site_site_symmetry_order
_atom_site_calc_flag
_atom_site_refinement_flags_posn
_atom_site_refinement_flags_adp
_atom_site_refinement_flags_occupancy
_atom_site_disorder_assembly
_atom_site_disorder_group
Dy1 Dy 0.73882(2) 0.52517(2) 0.57203(2) 0.02101(7) Uani 1 1 d . U . . .
Dy2 Dy 0.52594(2) 0.43124(2) 0.50665(2) 0.02024(7) Uani 1 1 d D U . . .
Dy3 Dy 0.66075(2) 0.65124(2) 0.65035(2) 0.02556(7) Uani 1 1 d D U . . .
O1 O 0.4280(2) 0.36637(12) 0.5037(2) 0.0248(7) Uani 1 1 d . U . . .
O2 O 0.4254(2) 0.48810(12) 0.5315(2) 0.0217(6) Uani 1 1 d . U . . .
H2 H 0.432005 0.487369 0.594346 0.026 Uiso 1 1 calc R . . . .
O3 O 0.6235(2) 0.56262(11) 0.6193(2) 0.0217(6) Uani 1 1 d . U . . .
H3 H 0.618730 0.545100 0.670521 0.026 Uiso 1 1 calc R . . . .
O4 O 0.4374(2) 0.58271(14) 0.6189(3) 0.0335(8) Uani 1 1 d . U . . .
O5 O 0.5370(3) 0.64240(13) 0.6931(3) 0.0352(8) Uani 1 1 d . U . . .
O6 O 0.7750(2) 0.60934(13) 0.6131(3) 0.0289(7) Uani 1 1 d . U . . .
O7 O 0.5977(2) 0.72556(13) 0.6018(3) 0.0318(8) Uani 1 1 d . U . . .
O8 O 0.5730(3) 0.43624(15) 0.6670(3) 0.0376(9) Uani 1 1 d D U . . .
H8 H 0.5282(13) 0.437(2) 0.6862(14) 0.056 Uiso 1 1 d DR . . . .
O9 O 0.6914(2) 0.44200(12) 0.5621(2) 0.0248(7) Uani 1 1 d . U . . .
N1 N 0.8656(3) 0.45896(16) 0.5832(3) 0.0262(8) Uani 1 1 d . U . . .
O10 O 0.7480(3) 0.60576(15) 0.7841(3) 0.0451(11) Uani 1 1 d . U . . .
H10A H 0.746533 0.621300 0.829478 0.068 Uiso 1 1 d R . . . .
H10B H 0.736823 0.575580 0.793568 0.068 Uiso 1 1 d R . . . .
N2 N 0.6224(3) 0.35418(15) 0.5630(3) 0.0279(9) Uani 1 1 d . U . . .
N3 N 0.7152(3) 0.35650(15) 0.5697(3) 0.0296(9) Uani 1 1 d . U . . .
H3A H 0.749965 0.330729 0.574232 0.036 Uiso 1 1 calc R . . . .
N4 N 0.9128(3) 0.55333(15) 0.6104(3) 0.0254(8) Uani 1 1 d . U . . .
O11 O 0.7116(3) 0.70562(15) 0.7880(3) 0.0482(11) Uani 1 1 d D U . . .
H11 H 0.753(3) 0.6977(16) 0.8402(12) 0.072 Uiso 1 1 d DR . . . .
N5 N 0.8677(3) 0.68017(16) 0.6390(3) 0.0334(10) Uani 1 1 d . U . . .
H5 H 0.920119 0.694950 0.648604 0.040 Uiso 1 1 calc R . . . .
N6 N 0.4938(3) 0.89433(15) 0.5243(3) 0.0332(10) Uani 1 1 d . U . . .
H6 H 0.435103 0.875603 0.509354 0.040 Uiso 1 1 calc R . . . .
N7 N 0.7850(3) 0.70435(16) 0.6350(3) 0.0326(10) Uani 1 1 d . U . . .
C1 C 0.6052(3) 0.31321(18) 0.5961(4) 0.0278(10) Uani 1 1 d . U . . .
H1 H 0.653081 0.289588 0.616895 0.033 Uiso 1 1 calc R . . . .
C2 C 0.4342(3) 0.32921(18) 0.5612(4) 0.0285(10) Uani 1 1 d . U . . .
C3 C 0.4774(3) 0.60942(19) 0.6872(4) 0.0316(10) Uani 1 1 d . U . . .
C4 C 0.9806(3) 0.52253(19) 0.6095(3) 0.0270(10) Uani 1 1 d . U . . .
C5 C 0.9553(3) 0.46883(19) 0.5961(4) 0.0281(10) Uani 1 1 d . U . . .
C6 C 0.5186(3) 0.30148(18) 0.6032(4) 0.0270(10) Uani 1 1 d . U . . .
C7 C 0.7424(3) 0.40217(18) 0.5683(4) 0.0265(10) Uani 1 1 d . U . . .
O12 O 0.4450(16) 0.4296(8) 0.744(2) 0.058(4) Uani 0.5 1 d D U P A 1
H12 H 0.410413 0.447437 0.758392 0.087 Uiso 0.5 1 calc GR . P A 1
C8 C 1.0702(4) 0.5402(2) 0.6224(4) 0.0375(12) Uani 1 1 d . U . . .
H8A H 1.116494 0.518149 0.621922 0.045 Uiso 1 1 calc R . . . .
C9 C 0.8534(3) 0.63274(18) 0.6262(3) 0.0270(10) Uani 1 1 d . U . . .
C10 C 0.8399(3) 0.41090(19) 0.5769(4) 0.0311(10) Uani 1 1 d . U . . .
C11 C 0.3552(4) 0.3162(2) 0.5780(4) 0.0344(11) Uani 1 1 d . U . . .
H11A H 0.301032 0.335482 0.552685 0.041 Uiso 1 1 calc R . . . .
C12 C 0.6501(4) 0.4140(3) 0.7399(4) 0.0467(15) Uani 1 1 d D U . . .
H12A H 0.647852 0.424024 0.796016 0.070 Uiso 1 1 calc R . . . .
H12B H 0.645766 0.378282 0.734688 0.070 Uiso 1 1 calc R . . . .
H12C H 0.708395 0.424888 0.737806 0.070 Uiso 1 1 calc R . . . .
C13 C 0.9320(3) 0.60197(19) 0.6244(3) 0.0270(9) Uani 1 1 d . U . . .
C14 C 0.5159(4) 0.25987(19) 0.6548(4) 0.0316(11) Uani 1 1 d . U . . .
H14 H 0.569806 0.240436 0.680439 0.038 Uiso 1 1 calc R . . . .
C15 C 0.4566(4) 0.5974(2) 0.7700(4) 0.0433(13) Uani 1 1 d . U . . .
C16 C 1.0199(3) 0.6225(2) 0.6373(4) 0.0354(11) Uani 1 1 d . U . . .
H16 H 1.030845 0.656645 0.646319 0.042 Uiso 1 1 calc R . . . .
C17 C 0.6193(3) 0.77091(18) 0.5909(4) 0.0317(11) Uani 1 1 d . U . . .
C18 C 0.4858(4) 0.9221(2) 0.4402(4) 0.0405(13) Uani 1 1 d . U . . .
H18A H 0.429710 0.942752 0.420221 0.049 Uiso 1 1 calc R . . . .
H18B H 0.539638 0.944027 0.454393 0.049 Uiso 1 1 calc R . . . .
C19 C 0.7890(4) 0.7520(2) 0.6253(4) 0.0381(12) Uani 1 1 d . U . . .
H19 H 0.846946 0.765163 0.631628 0.046 Uiso 1 1 calc R . . . .
C20 C 0.5483(3) 0.80820(18) 0.5623(4) 0.0317(11) Uani 1 1 d . U . . .
H20 H 0.486093 0.799524 0.549230 0.038 Uiso 1 1 calc R . . . .
N8 N 0.2751(4) 0.2626(2) 0.6456(5) 0.0556(13) Uani 1 1 d . U . . .
C21 C 0.5712(4) 0.85722(19) 0.5539(4) 0.0360(12) Uani 1 1 d . U . . .
C22 C 0.4377(4) 0.2466(2) 0.6691(4) 0.0386(12) Uani 1 1 d . U . . .
H22 H 0.439302 0.218602 0.703763 0.046 Uiso 1 1 calc R . . . .
C23 C 1.0891(4) 0.5909(2) 0.6361(5) 0.0448(13) Uani 1 1 d . U . . .
H23 H 1.148137 0.603357 0.644346 0.054 Uiso 1 1 calc R . . . .
C24 C 1.0199(4) 0.4319(2) 0.6008(5) 0.0433(13) Uani 1 1 d . U . . .
H24 H 1.080963 0.440216 0.608291 0.052 Uiso 1 1 calc R . . . .
C25 C 0.7129(4) 0.7864(2) 0.6056(4) 0.0379(12) Uani 1 1 d . U . . .
C26 C 0.3544(4) 0.2751(2) 0.6318(4) 0.0399(12) Uani 1 1 d . U . . .
C27 C 0.4809(5) 0.8875(3) 0.3649(5) 0.0565(18) Uani 1 1 d . U . . .
H27A H 0.475923 0.906877 0.313258 0.085 Uiso 1 1 calc R . . . .
H27B H 0.536885 0.867468 0.383879 0.085 Uiso 1 1 calc R . . . .
H27C H 0.426957 0.866193 0.349707 0.085 Uiso 1 1 calc R . . . .
C28 C 0.4998(4) 0.9303(2) 0.5967(4) 0.0426(14) Uani 1 1 d . U . . .
H28A H 0.445219 0.952092 0.575151 0.051 Uiso 1 1 calc R . . . .
H28B H 0.555328 0.950965 0.610933 0.051 Uiso 1 1 calc R . . . .
C29 C 0.7307(4) 0.8365(2) 0.5944(5) 0.0450(14) Uani 1 1 d . U . . .
H29 H 0.791970 0.845796 0.604402 0.054 Uiso 1 1 calc R . . . .
C30 C 0.6620(4) 0.8730(2) 0.5692(4) 0.0443(14) Uani 1 1 d . U . . .
H30 H 0.675655 0.906223 0.562858 0.053 Uiso 1 1 calc R . . . .
C31 C 0.9006(4) 0.3715(2) 0.5810(5) 0.0496(15) Uani 1 1 d . U . . .
H31 H 0.879871 0.338549 0.574989 0.060 Uiso 1 1 calc R . . . .
C32 C 0.4816(5) 0.6417(3) 0.8349(5) 0.0585(18) Uani 1 1 d . U . . .
H32A H 0.546180 0.650767 0.850650 0.088 Uiso 1 1 calc GR . . . .
H32B H 0.472257 0.632634 0.888187 0.088 Uiso 1 1 calc GR . . . .
H32C H 0.441932 0.669613 0.806468 0.088 Uiso 1 1 calc GR . . . .
C33 C 0.6485(5) 0.7449(3) 0.8020(5) 0.0592(18) Uani 1 1 d D U . . .
H33A H 0.584077 0.737237 0.765369 0.089 Uiso 1 1 calc GR . . . .
H33B H 0.664125 0.777060 0.785371 0.089 Uiso 1 1 calc GR . . . .
H33C H 0.657254 0.745424 0.864151 0.089 Uiso 1 1 calc GR . . . .
C34 C 0.5043(6) 0.9041(3) 0.6809(5) 0.0588(19) Uani 1 1 d . U . . .
H34A H 0.508083 0.928523 0.725712 0.088 Uiso 1 1 calc R . . . .
H34B H 0.448840 0.884174 0.667360 0.088 Uiso 1 1 calc R . . . .
H34C H 0.558891 0.883048 0.703123 0.088 Uiso 1 1 calc R . . . .
C35 C 0.9917(4) 0.3826(2) 0.5942(6) 0.0574(16) Uani 1 1 d . U . . .
H35 H 1.034168 0.357112 0.598720 0.069 Uiso 1 1 calc R . . . .
C36 C 0.3533(5) 0.5835(4) 0.7428(6) 0.075(2) Uani 1 1 d . U . . .
H36A H 0.314267 0.609462 0.705752 0.113 Uiso 1 1 calc GR . . . .
H36B H 0.340264 0.579583 0.795728 0.113 Uiso 1 1 calc GR . . . .
H36C H 0.340531 0.552673 0.709721 0.113 Uiso 1 1 calc GR . . . .
C37 C 0.5185(7) 0.5520(4) 0.8160(6) 0.082(3) Uani 1 1 d . U . . .
H37A H 0.506508 0.525258 0.773388 0.123 Uiso 1 1 calc GR . . . .
H37B H 0.503789 0.541253 0.865588 0.123 Uiso 1 1 calc GR . . . .
H37C H 0.583583 0.561357 0.837585 0.123 Uiso 1 1 calc GR . . . .
C38 C 0.1939(5) 0.2965(3) 0.6241(6) 0.0637(18) Uani 1 1 d D U . . .
H38A H 0.137719 0.277522 0.616106 0.076 Uiso 0.461(15) 1 calc R . P B 1
H38B H 0.183098 0.314527 0.568913 0.076 Uiso 0.461(15) 1 calc R . P B 1
H38C H 0.207488 0.328750 0.604613 0.076 Uiso 0.539(15) 1 calc R . P B 2
H38D H 0.179068 0.301402 0.676538 0.076 Uiso 0.539(15) 1 calc R . P B 2
C39 C 0.2584(6) 0.1698(3) 0.6323(7) 0.081(3) Uani 1 1 d . U . . .
H39A H 0.257050 0.140050 0.664935 0.121 Uiso 1 1 calc R . . . .
H39B H 0.200073 0.173028 0.580954 0.121 Uiso 1 1 calc R . . . .
H39C H 0.309355 0.167744 0.612637 0.121 Uiso 1 1 calc R . . . .
C40 C 0.2726(5) 0.2157(3) 0.6939(6) 0.0642(18) Uani 1 1 d . U . . .
H40A H 0.221653 0.217457 0.714535 0.077 Uiso 1 1 calc R . . . .
H40B H 0.331086 0.212165 0.746261 0.077 Uiso 1 1 calc R . . . .
Cl1 Cl 0.81823(9) 0.50531(5) 0.75095(9) 0.0374(3) Uani 1 1 d . U . . .
Cl2 Cl 0.74758(8) 0.54411(5) 0.41230(9) 0.0329(3) Uani 1 1 d . U . . .
C41 C 0.2156(12) 0.3323(6) 0.7006(10) 0.068(5) Uani 0.461(15) 1 d D U P B 1
H41A H 0.206950 0.316097 0.749726 0.102 Uiso 0.461(15) 1 d R . P B 1
H41B H 0.174250 0.360557 0.681216 0.102 Uiso 0.461(15) 1 d R . P B 1
H41C H 0.279610 0.343307 0.719736 0.102 Uiso 0.461(15) 1 d R . P B 1
N9 N 0.6534(17) 0.2773(11) 0.409(2) 0.083(5) Uani 0.413(11) 1 d D U P C 1
C42 C 0.7186(13) 0.2951(8) 0.4003(15) 0.076(5) Uani 0.413(11) 1 d D U P C 1
C43 C 0.8152(14) 0.2992(9) 0.4061(16) 0.095(6) Uani 0.413(11) 1 d D U P C 1
H43A H 0.822765 0.330261 0.380084 0.143 Uiso 0.413(11) 1 calc R . P C 1
H43B H 0.858127 0.297930 0.468020 0.143 Uiso 0.413(11) 1 calc R . P C 1
H43C H 0.828026 0.271946 0.373934 0.143 Uiso 0.413(11) 1 calc R . P C 1
N10 N 0.6281(10) 0.2684(5) 0.4017(9) 0.056(3) Uani 0.587(11) 1 d D U P C 2
C1AA C 0.6118(9) 0.2430(5) 0.3376(8) 0.057(3) Uani 0.587(11) 1 d D U P C 2
C45 C 0.5858(11) 0.2114(6) 0.2624(10) 0.077(4) Uani 0.587(11) 1 d D U P C 2
H45A H 0.568687 0.231311 0.208945 0.116 Uiso 0.587(11) 1 d R . P C 2
H45B H 0.533108 0.191271 0.259045 0.116 Uiso 0.587(11) 1 d R . P C 2
H45C H 0.637637 0.190081 0.267605 0.116 Uiso 0.587(11) 1 d R . P C 2
O13 O 0.6956(9) 0.9851(5) 0.4641(14) 0.123(6) Uani 0.5 1 d . U P . .
H13A H 0.692896 0.963679 0.424289 0.185 Uiso 0.5 1 d R . P . .
H13B H 0.642226 0.987239 0.467369 0.185 Uiso 0.5 1 d R . P . .
C46 C 0.4510(13) 0.3804(7) 0.7834(13) 0.081(4) Uani 0.5 1 d D U P A 1
H46A H 0.389722 0.365335 0.761322 0.121 Uiso 0.5 1 calc GR . P A 1
H46B H 0.474301 0.383421 0.847680 0.121 Uiso 0.5 1 calc GR . P A 1
H46C H 0.493016 0.359784 0.767567 0.121 Uiso 0.5 1 calc GR . P A 1
C47 C 0.1139(9) 0.2720(6) 0.5505(9) 0.081(5) Uani 0.539(15) 1 d D U P B 2
H47A H 0.132594 0.263373 0.502292 0.121 Uiso 0.539(15) 1 d R . P B 2
H47B H 0.061394 0.294493 0.528692 0.121 Uiso 0.539(15) 1 d R . P B 2
H47C H 0.096104 0.242193 0.573062 0.121 Uiso 0.539(15) 1 d R . P B 2
Cl3 Cl 0.29225(10) 0.85074(6) 0.47292(11) 0.0475(4) Uani 1 1 d . U . . .
O14 O 0.442(2) 0.4245(10) 0.729(2) 0.084(7) Uani 0.5 1 d . U P D 2
H14A H 0.436355 0.401496 0.762640 0.126 Uiso 0.5 1 d R . P D 2
H14B H 0.386985 0.429706 0.690691 0.126 Uiso 0.5 1 d R . P D 2
O15 O 0.189(2) 0.9225(12) 0.584(2) 0.098(9) Uani 0.25 1 d . U P E -1
H15A H 0.201141 0.937124 0.641613 0.147 Uiso 0.25 1 d R . P E -1
H15B H 0.127151 0.908433 0.559793 0.147 Uiso 0.25 1 d R . P E -1
O16 O 0.605(2) 0.4472(11) 0.9766(17) 0.095(8) Uani 0.25 1 d . U P . .
H16A H 0.626879 0.420509 1.005624 0.142 Uiso 0.25 1 d R . P . .
H16B H 0.647149 0.462199 0.965364 0.142 Uiso 0.25 1 d R . P . .
O17 O 0.250(2) 0.4363(14) 0.834(2) 0.125(11) Uani 0.25 1 d . U P F -1
H17A H 0.291645 0.439587 0.812514 0.187 Uiso 0.25 1 d R . P F -1
H17B H 0.256335 0.462227 0.866644 0.187 Uiso 0.25 1 d R . P F -1

loop_
_atom_site_aniso_label
_atom_site_aniso_U_11
_atom_site_aniso_U_22
_atom_site_aniso_U_33
_atom_site_aniso_U_23
_atom_site_aniso_U_13
_atom_site_aniso_U_12
Dy1 0.01063(10) 0.01600(11) 0.03367(13) 0.00172(8) 0.00578(8) 0.00097(7)
Dy2 0.01135(10) 0.01309(11) 0.03338(13) 0.00190(8) 0.00570(8) 0.00166(7)
Dy3 0.01564(11) 0.01411(11) 0.04204(14) -0.00050(9) 0.00611(9) -0.00048(7)
O1 0.0176(14) 0.0155(15) 0.0387(18) 0.0066(13) 0.0082(13) -0.0002(12)
O2 0.0135(14) 0.0174(15) 0.0324(17) 0.0032(13) 0.0071(12) 0.0028(11)
O3 0.0116(13) 0.0180(15) 0.0315(17) 0.0011(13) 0.0040(12) 0.0018(11)
O4 0.0228(17) 0.0331(19) 0.046(2) -0.0061(16) 0.0143(15) 0.0024(14)
O5 0.0288(18) 0.0229(17) 0.057(2) -0.0043(16) 0.0201(16) -0.0007(14)
O6 0.0144(14) 0.0212(17) 0.049(2) -0.0024(15) 0.0106(14) -0.0030(12)
O7 0.0213(16) 0.0163(16) 0.051(2) 0.0013(15) 0.0074(15) 0.0005(12)
O8 0.0292(19) 0.042(2) 0.037(2) 0.0071(17) 0.0081(15) 0.0170(16)
O9 0.0129(14) 0.0154(15) 0.0420(19) 0.0025(13) 0.0064(13) 0.0047(11)
N1 0.0153(17) 0.027(2) 0.035(2) 0.0040(17) 0.0084(15) 0.0009(14)
O10 0.042(2) 0.031(2) 0.045(2) -0.0084(18) -0.0008(18) 0.0160(17)
N2 0.0145(17) 0.0186(19) 0.048(2) -0.0006(17) 0.0091(16) 0.0029(14)
N3 0.0155(17) 0.0198(19) 0.052(2) 0.0059(17) 0.0119(16) 0.0049(14)
N4 0.0149(17) 0.0248(19) 0.035(2) 0.0038(16) 0.0077(15) 0.0008(14)
O11 0.055(3) 0.027(2) 0.053(2) -0.0081(18) 0.010(2) -0.0042(18)
N5 0.0152(17) 0.023(2) 0.056(3) 0.0053(18) 0.0073(17) -0.0018(15)
N6 0.0256(19) 0.0171(19) 0.044(2) 0.0010(17) -0.0004(17) 0.0015(15)
N7 0.0178(18) 0.0189(19) 0.052(3) 0.0048(18) 0.0043(17) 0.0003(14)
C1 0.0175(19) 0.016(2) 0.044(3) 0.0037(19) 0.0059(18) 0.0065(16)
C2 0.021(2) 0.019(2) 0.043(2) 0.0034(19) 0.0092(18) 0.0001(16)
C3 0.019(2) 0.024(2) 0.050(3) -0.007(2) 0.0117(18) 0.0043(17)
C4 0.0152(19) 0.031(2) 0.034(2) 0.0005(19) 0.0092(17) 0.0014(16)
C5 0.018(2) 0.027(2) 0.039(2) 0.0043(19) 0.0115(18) 0.0016(17)
C6 0.020(2) 0.019(2) 0.040(2) 0.0023(18) 0.0083(17) 0.0015(16)
C7 0.0163(19) 0.020(2) 0.043(2) 0.0037(18) 0.0117(17) 0.0047(15)
O12 0.028(5) 0.091(8) 0.057(8) 0.003(6) 0.019(5) 0.017(5)
C8 0.021(2) 0.038(3) 0.054(3) -0.009(2) 0.015(2) -0.002(2)
C9 0.0149(18) 0.023(2) 0.038(2) 0.0041(18) 0.0049(17) -0.0020(16)
C10 0.020(2) 0.023(2) 0.053(3) 0.003(2) 0.0158(19) 0.0047(17)
C11 0.023(2) 0.027(2) 0.054(3) 0.009(2) 0.015(2) 0.0016(18)
C12 0.039(3) 0.045(4) 0.050(3) 0.007(3) 0.011(3) 0.006(3)
C13 0.0188(19) 0.026(2) 0.035(2) 0.0024(18) 0.0086(17) -0.0016(17)
C14 0.025(2) 0.022(2) 0.043(3) 0.008(2) 0.0087(19) 0.0050(18)
C15 0.038(3) 0.044(3) 0.052(3) -0.008(2) 0.021(2) -0.007(2)
C16 0.020(2) 0.034(3) 0.051(3) -0.006(2) 0.013(2) -0.0080(19)
C17 0.022(2) 0.018(2) 0.046(3) -0.0033(19) 0.0034(19) -0.0032(17)
C18 0.035(3) 0.025(3) 0.048(3) 0.007(2) 0.002(2) 0.005(2)
C19 0.022(2) 0.022(2) 0.060(3) 0.006(2) 0.005(2) -0.0042(18)
C20 0.022(2) 0.018(2) 0.043(3) -0.0019(19) -0.0001(19) -0.0030(17)
N8 0.043(2) 0.043(3) 0.096(3) 0.032(3) 0.043(2) 0.012(2)
C21 0.026(2) 0.016(2) 0.051(3) 0.001(2) -0.001(2) 0.0016(17)
C22 0.035(3) 0.025(2) 0.057(3) 0.020(2) 0.019(2) 0.006(2)
C23 0.023(2) 0.045(3) 0.067(3) -0.013(3) 0.019(2) -0.011(2)
C24 0.022(2) 0.035(3) 0.076(4) 0.004(3) 0.023(2) 0.004(2)
C25 0.021(2) 0.024(2) 0.055(3) 0.002(2) -0.001(2) -0.0030(18)
C26 0.032(2) 0.030(3) 0.063(3) 0.018(2) 0.025(2) 0.006(2)
C27 0.055(4) 0.049(4) 0.055(4) 0.006(3) 0.011(3) 0.017(3)
C28 0.040(3) 0.023(3) 0.050(3) -0.008(2) 0.002(2) 0.000(2)
C29 0.024(2) 0.027(3) 0.068(3) 0.007(2) 0.001(2) -0.005(2)
C30 0.032(2) 0.023(2) 0.062(3) 0.006(2) 0.001(2) -0.004(2)
C31 0.030(3) 0.029(3) 0.097(4) 0.002(3) 0.033(3) 0.008(2)
C32 0.051(4) 0.070(5) 0.059(4) -0.020(4) 0.026(3) -0.014(3)
C33 0.057(4) 0.047(4) 0.069(5) -0.010(3) 0.020(3) -0.001(3)
C34 0.069(4) 0.047(4) 0.046(3) -0.015(3) 0.007(3) -0.003(3)
C35 0.034(3) 0.036(3) 0.108(4) 0.003(3) 0.034(3) 0.011(2)
C36 0.054(4) 0.114(7) 0.072(5) -0.033(5) 0.040(4) -0.038(4)
C37 0.107(7) 0.073(5) 0.074(5) 0.024(4) 0.045(5) 0.023(5)
C38 0.048(3) 0.058(4) 0.094(4) 0.029(3) 0.038(3) 0.012(3)
C39 0.069(5) 0.063(5) 0.119(7) 0.024(5) 0.046(5) 0.000(4)
C40 0.054(3) 0.053(4) 0.103(5) 0.029(3) 0.050(3) 0.008(3)
Cl1 0.0363(7) 0.0318(7) 0.0353(7) 0.0016(5) 0.0045(5) 0.0148(5)
Cl2 0.0218(5) 0.0386(7) 0.0407(7) 0.0081(5) 0.0147(5) 0.0045(5)
C41 0.061(9) 0.068(9) 0.079(9) 0.011(7) 0.030(7) 0.012(7)
N9 0.071(9) 0.065(9) 0.094(9) -0.014(8) 0.013(8) -0.024(7)
C42 0.083(7) 0.067(8) 0.076(7) -0.014(6) 0.031(6) -0.026(6)
C43 0.122(11) 0.090(12) 0.075(11) -0.026(9) 0.039(9) -0.060(10)
N10 0.049(6) 0.031(5) 0.077(6) -0.014(4) 0.014(5) -0.023(4)
C1AA 0.052(5) 0.053(6) 0.078(6) -0.004(5) 0.038(5) -0.012(4)
C45 0.084(8) 0.083(9) 0.090(9) -0.017(7) 0.061(7) -0.016(7)
O13 0.070(8) 0.069(8) 0.235(16) 0.069(9) 0.065(9) 0.020(6)
C46 0.069(8) 0.101(9) 0.079(9) 0.024(8) 0.035(7) -0.001(7)
C47 0.091(9) 0.085(9) 0.072(8) 0.011(7) 0.038(7) 0.051(7)
Cl3 0.0337(7) 0.0436(8) 0.0492(8) 0.0116(6) -0.0006(6) -0.0113(6)
O14 0.082(9) 0.104(10) 0.067(11) 0.013(8) 0.031(7) 0.004(8)
O15 0.089(15) 0.110(16) 0.082(14) 0.006(13) 0.021(12) 0.000(13)
O16 0.141(17) 0.087(14) 0.067(12) 0.010(11) 0.052(12) 0.041(13)
O17 0.107(17) 0.16(2) 0.119(18) -0.014(15) 0.057(14) 0.036(14)

loop_
_atom_type_symbol
_atom_type_description
_atom_type_scat_dispersion_real
_atom_type_scat_dispersion_imag
_atom_type_scat_source
C C 0.0033 0.0016 'International Tables Vol C Tables 4.2.6.8 and 6.1.1.4'
H H 0.0000 0.0000 'International Tables Vol C Tables 4.2.6.8 and 6.1.1.4'
Cl Cl 0.1484 0.1585 'International Tables Vol C Tables 4.2.6.8 and 6.1.1.4'
Dy Dy -0.1892 4.4098 'International Tables Vol C Tables 4.2.6.8 and 6.1.1.4'
N N 0.0061 0.0033 'International Tables Vol C Tables 4.2.6.8 and 6.1.1.4'
O O 0.0106 0.0060 'International Tables Vol C Tables 4.2.6.8 and 6.1.1.4'

loop_
_geom_angle_atom_site_label_1
_geom_angle_atom_site_label_2
_geom_angle_atom_site_label_3
_geom_angle
_geom_angle_site_symmetry_1
_geom_angle_site_symmetry_3
_geom_angle_publ_flag
Dy2 Dy1 Dy2 56.771(6) . 3_666 ?
Dy2 Dy1 Dy3 107.555(6) . . ?
Dy3 Dy1 Dy2 56.196(5) . 3_666 ?
O2 Dy1 Dy2 36.35(7) 3_666 . ?
O2 Dy1 Dy2 33.03(7) 3_666 3_666 ?
O2 Dy1 Dy3 88.72(7) 3_666 . ?
O2 Dy1 N1 119.94(12) 3_666 . ?
O2 Dy1 N4 153.13(12) 3_666 . ?
O2 Dy1 Cl1 127.69(8) 3_666 . ?
O2 Dy1 Cl2 78.55(8) 3_666 . ?
O3 Dy1 Dy2 34.93(7) . 3_666 ?
O3 Dy1 Dy2 72.95(7) . . ?
O3 Dy1 Dy3 35.79(7) . . ?
O3 Dy1 O2 65.30(11) . 3_666 ?
O3 Dy1 N1 153.15(12) . . ?
O3 Dy1 N4 128.46(12) . . ?
O3 Dy1 Cl1 79.90(8) . . ?
O3 Dy1 Cl2 123.25(8) . . ?
O6 Dy1 Dy2 140.07(8) . . ?
O6 Dy1 Dy2 84.80(8) . 3_666 ?
O6 Dy1 Dy3 33.04(8) . . ?
O6 Dy1 O2 113.44(11) . 3_666 ?
O6 Dy1 O3 68.70(11) . . ?
O6 Dy1 N1 123.00(12) . . ?
O6 Dy1 N4 63.28(12) . . ?
O6 Dy1 Cl1 85.94(10) . . ?
O6 Dy1 Cl2 89.67(10) . . ?
O9 Dy1 Dy2 90.08(7) . 3_666 ?
O9 Dy1 Dy2 33.37(7) . . ?
O9 Dy1 Dy3 135.19(8) . . ?
O9 Dy1 O2 66.52(10) . 3_666 ?
O9 Dy1 O3 99.59(11) . . ?
O9 Dy1 O6 165.43(13) . . ?
O9 Dy1 N1 64.00(12) . . ?
O9 Dy1 N4 123.85(12) . . ?
O9 Dy1 Cl1 83.39(9) . . ?
O9 Dy1 Cl2 104.32(9) . . ?
N1 Dy1 Dy2 151.86(9) . 3_666 ?
N1 Dy1 Dy2 96.43(9) . . ?
N1 Dy1 Dy3 151.30(9) . . ?
N1 Dy1 N4 60.20(13) . . ?
N1 Dy1 Cl1 77.26(10) . . ?
N1 Dy1 Cl2 82.72(10) . . ?
N4 Dy1 Dy2 156.58(9) . . ?
N4 Dy1 Dy2 145.81(9) . 3_666 ?
N4 Dy1 Dy3 95.35(9) . . ?
N4 Dy1 Cl1 79.19(10) . . ?
N4 Dy1 Cl2 74.82(10) . . ?
Cl1 Dy1 Dy2 98.10(3) . . ?
Cl1 Dy1 Dy2 112.18(3) . 3_666 ?
Cl1 Dy1 Dy3 83.84(3) . . ?
Cl2 Dy1 Dy2 94.17(3) . 3_666 ?
Cl2 Dy1 Dy2 102.43(3) . . ?
Cl2 Dy1 Dy3 106.51(3) . . ?
Cl2 Dy1 Cl1 152.72(4) . . ?
Dy1 Dy2 Dy1 123.227(6) . 3_666 ?
Dy2 Dy2 Dy1 61.803(6) 3_666 . ?
Dy2 Dy2 Dy1 61.424(6) 3_666 3_666 ?
Dy3 Dy2 Dy1 61.904(6) 3_666 3_666 ?
Dy3 Dy2 Dy1 154.414(8) 3_666 . ?
Dy3 Dy2 Dy2 116.787(8) 3_666 3_666 ?
O1 Dy2 Dy1 67.95(8) . 3_666 ?
O1 Dy2 Dy1 164.58(8) . . ?
O1 Dy2 Dy2 128.06(8) . 3_666 ?
O1 Dy2 Dy3 37.69(9) . 3_666 ?
O1 Dy2 O2 91.00(11) . . ?
O1 Dy2 O2 158.51(10) . 3_666 ?
O1 Dy2 O3 68.15(11) . 3_666 ?
O1 Dy2 O4 104.17(13) . 3_666 ?
O1 Dy2 O8 88.96(13) . . ?
O1 Dy2 O9 134.88(11) . . ?
O1 Dy2 N2 71.20(12) . . ?
O2 Dy2 Dy1 36.55(7) 3_666 . ?
O2 Dy2 Dy1 94.68(8) . . ?
O2 Dy2 Dy1 35.21(8) . 3_666 ?
O2 Dy2 Dy1 92.37(7) 3_666 3_666 ?
O2 Dy2 Dy2 36.88(7) 3_666 3_666 ?
O2 Dy2 Dy2 39.19(8) . 3_666 ?
O2 Dy2 Dy3 96.54(8) . 3_666 ?
O2 Dy2 Dy3 125.74(8) 3_666 3_666 ?
O2 Dy2 O2 76.07(12) . 3_666 ?
O2 Dy2 O3 67.45(11) . 3_666 ?
O2 Dy2 O4 131.45(12) . 3_666 ?
O2 Dy2 O8 73.49(12) . . ?
O2 Dy2 O9 123.48(11) . . ?
O2 Dy2 N2 128.44(11) 3_666 . ?
O2 Dy2 N2 145.37(13) . . ?
O3 Dy2 Dy1 127.24(8) 3_666 . ?
O3 Dy2 Dy1 35.03(8) 3_666 3_666 ?
O3 Dy2 Dy2 76.85(7) 3_666 3_666 ?
O3 Dy2 Dy3 40.23(7) 3_666 3_666 ?
O3 Dy2 O2 90.85(10) 3_666 3_666 ?
O3 Dy2 N2 126.94(12) 3_666 . ?
O4 Dy2 Dy1 109.96(9) 3_666 3_666 ?
O4 Dy2 Dy1 82.67(9) 3_666 . ?
O4 Dy2 Dy2 103.04(10) 3_666 3_666 ?
O4 Dy2 Dy3 72.67(9) 3_666 3_666 ?
O4 Dy2 O2 73.61(12) 3_666 3_666 ?
O4 Dy2 O3 75.98(12) 3_666 3_666 ?
O4 Dy2 O8 150.36(12) 3_666 . ?
O4 Dy2 O9 75.73(12) 3_666 . ?
O4 Dy2 N2 82.56(14) 3_666 . ?
O8 Dy2 Dy1 78.98(10) . . ?
O8 Dy2 Dy1 99.57(9) . 3_666 ?
O8 Dy2 Dy2 88.54(9) . 3_666 ?
O8 Dy2 Dy3 126.31(10) . 3_666 ?
O8 Dy2 O2 103.33(13) . 3_666 ?
O8 Dy2 O3 133.60(12) . 3_666 ?
O8 Dy2 N2 76.64(14) . . ?
O9 Dy2 Dy1 32.68(8) . . ?
O9 Dy2 Dy1 155.75(8) . 3_666 ?
O9 Dy2 Dy2 94.42(8) . 3_666 ?
O9 Dy2 Dy3 139.51(8) . 3_666 ?
O9 Dy2 O2 66.07(10) . 3_666 ?
O9 Dy2 O3 147.55(12) . 3_666 ?
O9 Dy2 O8 76.24(13) . . ?
O9 Dy2 N2 64.00(12) . . ?
N2 Dy2 Dy1 139.04(9) . 3_666 ?
N2 Dy2 Dy1 96.45(9) . . ?
N2 Dy2 Dy2 156.00(9) . 3_666 ?
N2 Dy2 Dy3 87.20(9) . 3_666 ?
Dy2 Dy3 Dy1 61.900(5) 3_666 . ?
O1 Dy3 Dy1 67.51(8) 3_666 . ?
O1 Dy3 Dy2 36.23(8) 3_666 3_666 ?
O1 Dy3 O3 66.38(11) 3_666 . ?
O1 Dy3 O10 137.63(12) 3_666 . ?
O1 Dy3 O11 153.63(13) 3_666 . ?
O1 Dy3 N7 99.20(14) 3_666 . ?
O3 Dy3 Dy1 35.31(7) . . ?
O3 Dy3 Dy2 39.56(7) . 3_666 ?
O3 Dy3 O11 135.22(13) . . ?
O3 Dy3 N7 131.62(13) . . ?
O5 Dy3 Dy1 113.92(9) . . ?
O5 Dy3 Dy2 68.20(10) . 3_666 ?
O5 Dy3 O1 95.14(13) . 3_666 ?
O5 Dy3 O3 78.73(12) . . ?
O5 Dy3 O6 145.72(12) . . ?
O5 Dy3 O10 85.17(15) . . ?
O5 Dy3 O11 78.44(15) . . ?
O5 Dy3 N7 149.61(14) . . ?
O6 Dy3 Dy1 32.89(8) . . ?
O6 Dy3 Dy2 90.10(8) . 3_666 ?
O6 Dy3 O1 79.58(12) . 3_666 ?
O6 Dy3 O3 68.06(11) . . ?
O6 Dy3 O10 77.05(14) . . ?
O6 Dy3 O11 119.77(14) . . ?
O6 Dy3 N7 63.87(13) . . ?
O7 Dy3 Dy1 142.97(11) . . ?
O7 Dy3 Dy2 100.09(9) . 3_666 ?
O7 Dy3 O1 79.29(12) . 3_666 ?
O7 Dy3 O3 139.61(11) . . ?
O7 Dy3 O5 84.05(14) . . ?
O7 Dy3 O6 127.14(13) . . ?
O7 Dy3 O10 142.38(14) . . ?
O7 Dy3 O11 74.64(14) . . ?
O7 Dy3 N7 72.59(13) . . ?
O10 Dy3 Dy1 73.73(10) . . ?
O10 Dy3 Dy2 109.03(10) . 3_666 ?
O10 Dy3 O3 72.23(12) . . ?
O10 Dy3 O11 67.90(14) . . ?
O10 Dy3 N7 101.46(15) . . ?
O11 Dy3 Dy1 138.51(10) . . ?
O11 Dy3 Dy2 146.62(11) . 3_666 ?
N7 Dy3 Dy1 96.34(10) . . ?
N7 Dy3 Dy2 133.99(11) . 3_666 ?
N7 Dy3 O11 76.83(16) . . ?
Dy2 O1 Dy3 106.08(13) . 3_666 ?
C2 O1 Dy2 133.0(3) . . ?
C2 O1 Dy3 115.8(3) . 3_666 ?
Dy2 O2 Dy1 111.75(13) . 3_666 ?
Dy2 O2 Dy1 107.10(12) 3_666 3_666 ?
Dy2 O2 Dy2 103.93(12) . 3_666 ?
Dy1 O3 Dy3 108.90(12) . . ?
Dy2 O3 Dy1 110.04(13) 3_666 . ?
Dy2 O3 Dy3 100.21(11) 3_666 . ?
C3 O4 Dy2 130.6(3) . 3_666 ?
C3 O5 Dy3 136.8(3) . . ?
Dy1 O6 Dy3 114.07(13) . . ?
C9 O6 Dy1 127.4(3) . . ?
C9 O6 Dy3 118.1(3) . . ?
C17 O7 Dy3 142.3(3) . . ?
C12 O8 Dy2 131.6(4) . . ?
Dy1 O9 Dy2 113.94(12) . . ?
C7 O9 Dy1 127.6(3) . . ?
C7 O9 Dy2 117.3(3) . . ?
C5 N1 Dy1 125.6(3) . . ?
C10 N1 Dy1 117.1(3) . . ?
C10 N1 C5 117.3(4) . . ?
N3 N2 Dy2 116.1(3) . . ?
C1 N2 Dy2 131.3(3) . . ?
C1 N2 N3 112.2(4) . . ?
C7 N3 N2 111.8(4) . . ?
C4 N4 Dy1 123.8(3) . . ?
C13 N4 Dy1 117.4(3) . . ?
C13 N4 C4 118.6(4) . . ?
C33 O11 Dy3 122.7(4) . . ?
C9 N5 N7 110.4(4) . . ?
C21 N6 C18 112.9(5) . . ?
C21 N6 C28 112.7(4) . . ?
C28 N6 C18 110.3(4) . . ?
N5 N7 Dy3 117.2(3) . . ?
C19 N7 Dy3 131.0(4) . . ?
C19 N7 N5 111.9(4) . . ?
N2 C1 C6 125.1(4) . . ?
O1 C2 C6 121.4(4) . . ?
O1 C2 C11 119.4(4) . . ?
C11 C2 C6 119.1(5) . . ?
O4 C3 C15 116.8(5) . . ?
O5 C3 O4 124.0(5) . . ?
O5 C3 C15 119.0(5) . . ?
N4 C4 C5 115.8(4) . . ?
N4 C4 C8 121.7(5) . . ?
C8 C4 C5 122.6(4) . . ?
N1 C5 C4 114.2(4) . . ?
N1 C5 C24 123.1(5) . . ?
C24 C5 C4 122.6(4) . . ?
C2 C6 C1 124.2(5) . . ?
C14 C6 C1 118.2(4) . . ?
C14 C6 C2 117.6(4) . . ?
O9 C7 C10 116.2(4) . . ?
N3 C7 O9 125.5(4) . . ?
N3 C7 C10 118.3(4) . . ?
C23 C8 C4 119.2(5) . . ?
O6 C9 C13 116.6(4) . . ?
N5 C9 O6 125.9(4) . . ?
N5 C9 C13 117.4(4) . . ?
N1 C10 C7 114.9(4) . . ?
N1 C10 C31 123.2(5) . . ?
C31 C10 C7 121.9(5) . . ?
C2 C11 C26 122.5(5) . . ?
N4 C13 C9 114.6(4) . . ?
N4 C13 C16 123.0(5) . . ?
C16 C13 C9 122.4(5) . . ?
C22 C14 C6 122.9(5) . . ?
C3 C15 C32 110.8(5) . . ?
C3 C15 C37 106.4(5) . . ?
C32 C15 C37 109.8(7) . . ?
C36 C15 C3 110.8(5) . . ?
C36 C15 C32 109.9(6) . . ?
C36 C15 C37 109.1(7) . . ?
C23 C16 C13 118.3(5) . . ?
O7 C17 C20 119.8(4) . . ?
O7 C17 C25 123.4(5) . . ?
C20 C17 C25 116.8(5) . . ?
C27 C18 N6 112.7(5) . . ?
N7 C19 C25 126.2(5) . . ?
C21 C20 C17 120.3(5) . . ?
C26 N8 C38 123.0(5) . . ?
C26 N8 C40 120.1(5) . . ?
C38 N8 C40 116.5(5) . . ?
C20 C21 N6 117.6(5) . . ?
C20 C21 C30 123.4(5) . . ?
C30 C21 N6 119.0(5) . . ?
C14 C22 C26 120.5(5) . . ?
C16 C23 C8 119.2(5) . . ?
C35 C24 C5 118.5(5) . . ?
C19 C25 C17 122.7(5) . . ?
C29 C25 C17 119.7(5) . . ?
C29 C25 C19 117.4(5) . . ?
C11 C26 C22 117.2(5) . . ?
N8 C26 C11 121.2(5) . . ?
N8 C26 C22 121.6(5) . . ?
N6 C28 C34 112.0(5) . . ?
C30 C29 C25 123.3(5) . . ?
C29 C30 C21 116.4(5) . . ?
C35 C31 C10 118.3(6) . . ?
C31 C35 C24 119.6(6) . . ?
N8 C38 C41 107.9(9) . . ?
N8 C38 C47 106.2(8) . . ?
N8 C40 C39 111.0(7) . . ?
N9 C42 C43 158(3) . . ?
N10 C1AA C45 175.2(13) . . ?

loop_
_geom_bond_atom_site_label_1
_geom_bond_atom_site_label_2
_geom_bond_distance
_geom_bond_site_symmetry_2
_geom_bond_publ_flag
Dy1 Dy2 3.9415(3) . ?
Dy1 Dy2 3.9555(3) 3_666 ?
Dy1 Dy3 3.9557(3) . ?
Dy1 O2 2.456(3) 3_666 ?
Dy1 O3 2.417(3) . ?
Dy1 O6 2.352(3) . ?
Dy1 O9 2.329(3) . ?
Dy1 N1 2.596(4) . ?
Dy1 N4 2.623(4) . ?
Dy1 Cl1 2.7139(14) . ?
Dy1 Cl2 2.6876(13) . ?
Dy2 Dy2 3.7543(4) 3_666 ?
Dy2 Dy3 3.7260(3) 3_666 ?
Dy2 O1 2.292(3) . ?
Dy2 O2 2.444(3) 3_666 ?
Dy2 O2 2.322(3) . ?
Dy2 O3 2.411(3) 3_666 ?
Dy2 O4 2.343(4) 3_666 ?
Dy2 O8 2.405(4) . ?
Dy2 O9 2.372(3) . ?
Dy2 N2 2.498(4) . ?
Dy3 O1 2.371(3) 3_666 ?
Dy3 O3 2.445(3) . ?
Dy3 O5 2.288(4) . ?
Dy3 O6 2.362(3) . ?
Dy3 O7 2.218(3) . ?
Dy3 O10 2.384(4) . ?
Dy3 O11 2.513(4) . ?
Dy3 N7 2.480(4) . ?
O1 C2 1.339(6) . ?
O4 C3 1.256(6) . ?
O5 C3 1.253(6) . ?
O6 C9 1.306(5) . ?
O7 C17 1.289(6) . ?
O8 C12 1.435(7) . ?
O9 C7 1.306(5) . ?
N1 C5 1.345(6) . ?
N1 C10 1.338(7) . ?
N2 N3 1.396(5) . ?
N2 C1 1.293(6) . ?
N3 C7 1.296(6) . ?
N4 C4 1.339(6) . ?
N4 C13 1.334(6) . ?
O11 C33 1.510(8) . ?
N5 N7 1.411(6) . ?
N5 C9 1.291(7) . ?
N6 C18 1.511(8) . ?
N6 C21 1.482(6) . ?
N6 C28 1.491(7) . ?
N7 C19 1.288(7) . ?
C1 C6 1.424(7) . ?
C2 C6 1.420(6) . ?
C2 C11 1.397(7) . ?
C3 C15 1.528(9) . ?
C4 C5 1.483(7) . ?
C4 C8 1.399(7) . ?
C5 C24 1.385(7) . ?
C6 C14 1.402(7) . ?
C7 C10 1.477(6) . ?
O12 C46 1.454(10) . ?
C8 C23 1.389(9) . ?
C9 C13 1.478(7) . ?
C10 C31 1.396(7) . ?
C11 C26 1.406(7) . ?
C13 C16 1.404(7) . ?
C14 C22 1.365(8) . ?
C15 C32 1.529(9) . ?
C15 C36 1.526(9) . ?
C15 C37 1.544(11) . ?
C16 C23 1.370(8) . ?
C17 C20 1.420(7) . ?
C17 C25 1.432(7) . ?
C18 C27 1.508(9) . ?
C19 C25 1.430(8) . ?
C20 C21 1.379(7) . ?
N8 C26 1.370(7) . ?
N8 C38 1.476(9) . ?
N8 C40 1.487(8) . ?
C21 C30 1.392(8) . ?
C22 C26 1.412(8) . ?
C24 C35 1.381(9) . ?
C25 C29 1.393(8) . ?
C28 C34 1.507(10) . ?
C29 C30 1.381(8) . ?
C31 C35 1.372(9) . ?
C38 C41 1.493(9) . ?
C38 C47 1.490(9) . ?
C39 C40 1.542(13) . ?
N9 C42 1.175(10) . ?
C42 C43 1.464(10) . ?
N10 C1AA 1.181(9) . ?
C1AA C45 1.404(9) . ?
